data_4109133
loop_
_publ_author_name
'Evan L. Werkema'
'Laurent Maron'
'Odile Eisenstein'
'Richard A. Andersen'

_publ_section_title
;
 Reactions of Monomeric [1,2,4-(Me3C)3C5H2]2CeH and CO with or without H2:
 An Experimental and Computational Study
;
_journal_name_full 'Journal of the American Chemical Society'
_journal_page_first 2529
_journal_page_last 2541
_journal_paper_doi 10.1021/ja066482h
_journal_volume 129
_journal_year 2007
_chemical_formula_moiety 'C70 H118 Ce2 O2'
_chemical_formula_sum 'C70 H118 Ce2 O2'
_chemical_formula_weight 1271.88
_chemical_name_systematic
; 
 ? 
;
_space_group_IT_number 2
_symmetry_cell_setting triclinic
_symmetry_space_group_name_Hall '-P 1'
_symmetry_space_group_name_H-M 'P -1'
_atom_sites_solution_hydrogens geom
_atom_sites_solution_primary direct
_atom_sites_solution_secondary difmap
_audit_creation_method SHELXL-97
_cell_angle_alpha 84.220(3)
_cell_angle_beta 79.055(3)
_cell_angle_gamma 68.46(2)
_cell_formula_units_Z 2
_cell_length_a 12.1738(13)
_cell_length_b 15.991(2)
_cell_length_c 19.349(3)
_cell_measurement_reflns_used 5243
_cell_measurement_temperature 173(2)
_cell_measurement_theta_max 56.535
_cell_measurement_theta_min 4.941
_cell_volume 3437.9(9)
_computing_cell_refinement 'Bruker SAINT v7.23'
_computing_data_collection 'Bruker APEX-II v2.0.2'
_computing_data_reduction 'Bruker SAINT v7.23'
_computing_structure_refinement 'SHELXL-97 (Sheldrick, 1997)'
_computing_structure_solution 'SHELXS-97 (Sheldrick, 1990)'
_diffrn_ambient_temperature 173(2)
_diffrn_detector_area_resol_mean 36.23
_diffrn_measured_fraction_theta_full 0.973
_diffrn_measured_fraction_theta_max 0.973
_diffrn_measurement_device_type 'Bruker Platinum 200'
_diffrn_measurement_method \w/2\q-scans
_diffrn_radiation_monochromator 'channel-cut Si-<111> crystal'
_diffrn_radiation_source synchrotron
_diffrn_radiation_type synchrotron
_diffrn_radiation_wavelength 0.77500
_diffrn_reflns_av_R_equivalents 0.0748
_diffrn_reflns_av_sigmaI/netI 0.1018
_diffrn_reflns_limit_h_max 14
_diffrn_reflns_limit_h_min -15
_diffrn_reflns_limit_k_max 18
_diffrn_reflns_limit_k_min -19
_diffrn_reflns_limit_l_max 24
_diffrn_reflns_limit_l_min -24
_diffrn_reflns_number 28473
_diffrn_reflns_theta_full 29.03
_diffrn_reflns_theta_max 29.03
_diffrn_reflns_theta_min 1.17
_diffrn_standards_decay_% 0
_diffrn_standards_interval_count 0
_diffrn_standards_interval_time 0
_diffrn_standards_number 0
_exptl_absorpt_coefficient_mu 1.686
_exptl_absorpt_correction_T_max 1.000
_exptl_absorpt_correction_T_min 0.539
_exptl_absorpt_correction_type multi-scan
_exptl_absorpt_process_details 'Sheldrick, 2005'
_exptl_crystal_colour red-orange
_exptl_crystal_density_diffrn 1.229
_exptl_crystal_description plate
_exptl_crystal_F_000 1340
_exptl_crystal_size_max 0.07
_exptl_crystal_size_mid 0.06
_exptl_crystal_size_min 0.05
_refine_diff_density_max 2.030
_refine_diff_density_min -1.545
_refine_diff_density_rms 0.114
_refine_ls_extinction_method none
_refine_ls_goodness_of_fit_ref 0.976
_refine_ls_hydrogen_treatment mixed
_refine_ls_matrix_type full
_refine_ls_number_parameters 686
_refine_ls_number_reflns 13735
_refine_ls_number_restraints 0
_refine_ls_restrained_S_all 0.976
_refine_ls_R_factor_all 0.0964
_refine_ls_R_factor_gt 0.0583
_refine_ls_shift/su_max 0.029
_refine_ls_shift/su_mean 0.000
_refine_ls_structure_factor_coef Fsqd
_refine_ls_weighting_details 'calc w=1/[\s^2^(Fo^2^)+(0.0831P)^2^+0.0000P] where P=(Fo^2^+2Fc^2^)/3'
_refine_ls_weighting_scheme calc
_refine_ls_wR_factor_gt 0.1483
_refine_ls_wR_factor_ref 0.1606
_reflns_number_gt 8800
_reflns_number_total 13735
_reflns_threshold_expression >2sigma(I)
_cod_data_source_file ja066482hsi20061109_022854.cif
_cod_data_source_block cisenediola
_cod_original_cell_volume 3437.8(8)
_cod_database_code 4109133

loop_
_symmetry_equiv_pos_as_xyz
'x, y, z'
'-x, -y, -z'

loop_
_atom_site_label
_atom_site_type_symbol
_atom_site_fract_x
_atom_site_fract_y
_atom_site_fract_z
_atom_site_U_iso_or_equiv
_atom_site_adp_type
_atom_site_occupancy
_atom_site_symmetry_multiplicity
_atom_site_calc_flag
_atom_site_refinement_flags
Ce1 Ce -0.08215(3) 0.29437(2) -0.157770(15) 0.03965(11) Uani 1 1 d .
Ce2 Ce -0.29408(3) 0.69962(3) -0.347900(18) 0.04957(13) Uani 1 1 d .
O1 O -0.0773(4) 0.3784(3) -0.2530(2) 0.0496(11) Uani 1 1 d .
O2 O -0.1667(4) 0.5643(3) -0.3363(2) 0.0590(12) Uani 1 1 d .
C1 C -0.0693(5) 0.3978(4) -0.0555(3) 0.0384(13) Uani 1 1 d .
C2 C 0.0173(5) 0.4049(4) -0.1125(3) 0.0390(13) Uani 1 1 d .
H2A H 0.0177 0.4631 -0.1367 0.047 Uiso 1 1 calc R
C3 C 0.1173(5) 0.3228(4) -0.1198(3) 0.0376(13) Uani 1 1 d .
C4 C 0.0920(5) 0.2618(4) -0.0656(3) 0.0417(14) Uani 1 1 d .
C5 C -0.0256(5) 0.3098(4) -0.0266(3) 0.0381(13) Uani 1 1 d .
H5A H -0.0612 0.2886 0.0195 0.046 Uiso 1 1 calc R
C6 C -0.1902(5) 0.4709(4) -0.0310(3) 0.0430(14) Uani 1 1 d .
C7 C -0.1778(7) 0.5633(4) -0.0369(4) 0.064(2) Uani 1 1 d .
H7A H -0.1470 0.5759 -0.0859 0.096 Uiso 1 1 calc R
H7B H -0.1222 0.5636 -0.0065 0.096 Uiso 1 1 calc R
H7C H -0.2563 0.6095 -0.0223 0.096 Uiso 1 1 calc R
C8 C -0.2787(6) 0.4731(5) -0.0794(3) 0.0585(18) Uani 1 1 d .
H8A H -0.2487 0.4881 -0.1279 0.088 Uiso 1 1 calc R
H8B H -0.3572 0.5187 -0.0635 0.088 Uiso 1 1 calc R
H8C H -0.2864 0.4140 -0.0776 0.088 Uiso 1 1 calc R
C9 C -0.2415(6) 0.4515(5) 0.0447(3) 0.0583(18) Uani 1 1 d .
H9A H -0.1891 0.4542 0.0765 0.087 Uiso 1 1 calc R
H9B H -0.2466 0.3915 0.0485 0.087 Uiso 1 1 calc R
H9C H -0.3216 0.4965 0.0578 0.087 Uiso 1 1 calc R
C10 C 0.2298(5) 0.3146(4) -0.1774(3) 0.0442(14) Uani 1 1 d .
C11 C 0.2471(6) 0.2467(4) -0.2332(3) 0.0544(17) Uani 1 1 d .
H11A H 0.3151 0.2459 -0.2698 0.082 Uiso 1 1 calc R
H11B H 0.1745 0.2644 -0.2544 0.082 Uiso 1 1 calc R
H11C H 0.2626 0.1866 -0.2108 0.082 Uiso 1 1 calc R
C12 C 0.3436(6) 0.2907(5) -0.1446(4) 0.0577(18) Uani 1 1 d .
H12A H 0.4118 0.2870 -0.1820 0.087 Uiso 1 1 calc R
H12B H 0.3588 0.2326 -0.1190 0.087 Uiso 1 1 calc R
H12C H 0.3327 0.3373 -0.1120 0.087 Uiso 1 1 calc R
C13 C 0.2112(6) 0.4053(5) -0.2183(3) 0.0570(17) Uani 1 1 d .
H13A H 0.2810 0.3996 -0.2549 0.086 Uiso 1 1 calc R
H13B H 0.2014 0.4517 -0.1858 0.086 Uiso 1 1 calc R
H13C H 0.1394 0.4222 -0.2402 0.086 Uiso 1 1 calc R
C14 C 0.1681(5) 0.1696(4) -0.0338(3) 0.0461(15) Uani 1 1 d .
C15 C 0.2418(7) 0.1881(5) 0.0157(4) 0.0624(19) Uani 1 1 d .
H15A H 0.2856 0.1316 0.0391 0.094 Uiso 1 1 calc R
H15B H 0.1877 0.2305 0.0513 0.094 Uiso 1 1 calc R
H15C H 0.2987 0.2140 -0.0118 0.094 Uiso 1 1 calc R
C16 C 0.0885(7) 0.1225(5) 0.0108(4) 0.065(2) Uani 1 1 d .
H16A H 0.1388 0.0648 0.0296 0.097 Uiso 1 1 calc R
H16B H 0.0378 0.1119 -0.0186 0.097 Uiso 1 1 calc R
H16C H 0.0378 0.1605 0.0498 0.097 Uiso 1 1 calc R
C17 C 0.2535(3) 0.1018(4) -0.0888(3) 0.0585(18) Uani 1 1 d .
H17A H 0.2863 0.0427 -0.0657 0.088 Uiso 1 1 calc R
H17B H 0.3191 0.1222 -0.1109 0.088 Uiso 1 1 calc R
H17C H 0.2095 0.0975 -0.1249 0.088 Uiso 1 1 calc R
C18 C -0.2424(3) 0.2008(3) -0.0994(2) 0.0432(14) Uani 1 1 d R
C19 C -0.2904(3) 0.2535(3) -0.15763(19) 0.0421(14) Uani 1 1 d R
H19A H -0.3733 0.2990 -0.1551 0.051 Uiso 1 1 calc R
C20 C -0.2125(6) 0.2178(4) -0.2215(3) 0.0417(14) Uani 1 1 d .
C21 C -0.1136(5) 0.1409(4) -0.2021(3) 0.0418(13) Uani 1 1 d .
C22 C -0.1348(6) 0.1336(4) -0.1258(3) 0.0445(14) Uani 1 1 d .
H22A H -0.0891 0.0811 -0.0973 0.053 Uiso 1 1 calc R
C23 C -0.3194(6) 0.1967(4) -0.0267(3) 0.0469(15) Uani 1 1 d .
C24 C -0.3845(6) 0.1320(5) -0.0333(3) 0.0556(17) Uani 1 1 d .
H24A H -0.4358 0.1279 0.0115 0.083 Uiso 1 1 calc R
H24B H -0.3253 0.0722 -0.0451 0.083 Uiso 1 1 calc R
H24C H -0.4336 0.1548 -0.0705 0.083 Uiso 1 1 calc R
C25 C -0.2418(6) 0.1587(5) 0.0304(3) 0.0593(19) Uani 1 1 d .
H25A H -0.2917 0.1489 0.0743 0.089 Uiso 1 1 calc R
H25B H -0.2048 0.2013 0.0381 0.089 Uiso 1 1 calc R
H25C H -0.1791 0.1013 0.0157 0.089 Uiso 1 1 calc R
C26 C -0.4142(7) 0.2863(5) -0.0055(4) 0.071(2) Uani 1 1 d .
H26A H -0.4671 0.2780 0.0375 0.107 Uiso 1 1 calc R
H26B H -0.4613 0.3116 -0.0434 0.107 Uiso 1 1 calc R
H26C H -0.3759 0.3276 0.0033 0.107 Uiso 1 1 calc R
C27 C -0.2595(6) 0.2542(5) -0.2916(3) 0.0495(15) Uani 1 1 d .
C28 C -0.3422(7) 0.3547(5) -0.2857(4) 0.0613(19) Uani 1 1 d .
H28A H -0.3640 0.3786 -0.3318 0.092 Uiso 1 1 calc R
H28B H -0.2998 0.3890 -0.2699 0.092 Uiso 1 1 calc R
H28C H -0.4148 0.3598 -0.2516 0.092 Uiso 1 1 calc R
C29 C -0.1647(7) 0.2518(5) -0.3571(3) 0.0575(18) Uani 1 1 d .
H29A H -0.2046 0.2788 -0.3977 0.086 Uiso 1 1 calc R
H29B H -0.1131 0.1893 -0.3667 0.086 Uiso 1 1 calc R
H29C H -0.1162 0.2858 -0.3488 0.086 Uiso 1 1 calc R
C30 C -0.3351(7) 0.1999(5) -0.3041(3) 0.0625(19) Uani 1 1 d .
H30A H -0.3680 0.2222 -0.3477 0.094 Uiso 1 1 calc R
H30B H -0.4007 0.2068 -0.2645 0.094 Uiso 1 1 calc R
H30C H -0.2845 0.1362 -0.3083 0.094 Uiso 1 1 calc R
C31 C -0.0066(7) 0.0717(4) -0.2454(3) 0.0537(17) Uani 1 1 d .
C32 C 0.0828(7) 0.1143(6) -0.2848(4) 0.078(2) Uani 1 1 d .
H32A H 0.1491 0.0689 -0.3130 0.117 Uiso 1 1 calc R
H32B H 0.1139 0.1374 -0.2507 0.117 Uiso 1 1 calc R
H32C H 0.0423 0.1639 -0.3158 0.117 Uiso 1 1 calc R
C33 C 0.0631(8) -0.0045(5) -0.1969(4) 0.074(2) Uani 1 1 d .
H33A H 0.1295 -0.0493 -0.2257 0.110 Uiso 1 1 calc R
H33B H 0.0091 -0.0333 -0.1698 0.110 Uiso 1 1 calc R
H33C H 0.0947 0.0207 -0.1645 0.110 Uiso 1 1 calc R
C34 C -0.0445(6) 0.0242(3) -0.2963(3) 0.070(2) Uani 1 1 d .
H34A H 0.0267 -0.0208 -0.3216 0.105 Uiso 1 1 calc R
H34B H -0.0866 0.0685 -0.3301 0.105 Uiso 1 1 calc R
H34C H -0.0978 -0.0055 -0.2697 0.105 Uiso 1 1 calc R
C35 C -0.3299(4) 0.8621(3) -0.2782(2) 0.0485(15) Uani 1 1 d R
C36 C -0.2852(4) 0.8777(3) -0.3497(2) 0.0488(16) Uani 1 1 d R
H36A H -0.3259 0.9296 -0.3805 0.059 Uiso 1 1 calc R
C37 C -0.1636(6) 0.8174(5) -0.3660(3) 0.0503(16) Uani 1 1 d .
C38 C -0.1335(6) 0.7643(4) -0.3037(3) 0.0509(16) Uani 1 1 d .
C39 C -0.2379(6) 0.7930(5) -0.2521(3) 0.0529(17) Uani 1 1 d .
H39A H -0.2391 0.7756 -0.2009 0.063 Uiso 1 1 calc R
C40 C -0.4409(6) 0.9285(5) -0.2348(4) 0.0573(18) Uani 1 1 d .
C41 C -0.5478(8) 0.9667(6) -0.2726(5) 0.104(4) Uani 1 1 d .
H41A H -0.5327 1.0081 -0.3109 0.156 Uiso 1 1 calc R
H41B H -0.6190 0.9992 -0.2393 0.156 Uiso 1 1 calc R
H41C H -0.5610 0.9176 -0.2921 0.156 Uiso 1 1 calc R
C42 C -0.4026(10) 1.0015(6) -0.2133(7) 0.131(5) Uani 1 1 d .
H42A H -0.3830 1.0364 -0.2553 0.197 Uiso 1 1 calc R
H42B H -0.3321 0.9736 -0.1902 0.197 Uiso 1 1 calc R
H42C H -0.4682 1.0415 -0.1807 0.197 Uiso 1 1 calc R
C43 C -0.4790(8) 0.8837(6) -0.1659(4) 0.078(2) Uani 1 1 d .
H43A H -0.4102 0.8556 -0.1414 0.117 Uiso 1 1 calc R
H43B H -0.5088 0.8377 -0.1759 0.117 Uiso 1 1 calc R
H43C H -0.5427 0.9291 -0.1361 0.117 Uiso 1 1 calc R
C44 C -0.0917(6) 0.8188(5) -0.4412(4) 0.0618(19) Uani 1 1 d .
C45 C 0.0261(8) 0.8332(6) -0.4397(4) 0.079(2) Uani 1 1 d .
H45A H 0.0087 0.8884 -0.4150 0.119 Uiso 1 1 calc R
H45B H 0.0660 0.8386 -0.4880 0.119 Uiso 1 1 calc R
H45C H 0.0785 0.7818 -0.4151 0.119 Uiso 1 1 calc R
C46 C -0.1622(8) 0.8969(6) -0.4862(4) 0.087(3) Uani 1 1 d .
H46A H -0.2367 0.8895 -0.4911 0.131 Uiso 1 1 calc R
H46B H -0.1141 0.8977 -0.5328 0.131 Uiso 1 1 calc R
H46C H -0.1810 0.9537 -0.4634 0.131 Uiso 1 1 calc R
C47 C -0.0679(9) 0.7322(6) -0.4781(4) 0.087(3) Uani 1 1 d .
H47A H -0.1436 0.7229 -0.4763 0.131 Uiso 1 1 calc R
H47B H -0.0133 0.6812 -0.4543 0.131 Uiso 1 1 calc R
H47C H -0.0314 0.7371 -0.5273 0.131 Uiso 1 1 calc R
C48 C -0.0146(6) 0.7005(5) -0.2797(4) 0.0614(19) Uani 1 1 d .
C49 C 0.0465(8) 0.7595(5) -0.2577(6) 0.089(3) Uani 1 1 d .
H49A H -0.0088 0.8005 -0.2217 0.134 Uiso 1 1 calc R
H49B H 0.0691 0.7944 -0.2988 0.134 Uiso 1 1 calc R
H49C H 0.1184 0.7212 -0.2386 0.134 Uiso 1 1 calc R
C50 C 0.0718(6) 0.6335(5) -0.3353(5) 0.069(2) Uani 1 1 d .
H50A H 0.0326 0.5943 -0.3470 0.104 Uiso 1 1 calc R
H50B H 0.1445 0.5969 -0.3163 0.104 Uiso 1 1 calc R
H50C H 0.0930 0.6668 -0.3778 0.104 Uiso 1 1 calc R
C51 C -0.0413(5) 0.6419(5) -0.2141(3) 0.081(3) Uani 1 1 d .
H51A H -0.0960 0.6136 -0.2232 0.121 Uiso 1 1 calc R
H51B H -0.0784 0.6799 -0.1732 0.121 Uiso 1 1 calc R
H51C H 0.0337 0.5951 -0.2046 0.121 Uiso 1 1 calc R
C52 C -0.5057(4) 0.6678(3) -0.3230(2) 0.0491(15) Uani 1 1 d R
C53 C -0.5363(4) 0.7521(3) -0.3604(2) 0.0516(16) Uani 1 1 d R
H53A H -0.6007 0.8090 -0.3423 0.062 Uiso 1 1 calc R
C54 C -0.4782(6) 0.7383(5) -0.4323(3) 0.0577(18) Uani 1 1 d .
C55 C -0.4111(6) 0.6432(5) -0.4399(3) 0.0559(17) Uani 1 1 d .
C56 C -0.4287(6) 0.6025(5) -0.3715(3) 0.0511(16) Uani 1 1 d .
H56A H -0.4063 0.5362 -0.3621 0.061 Uiso 1 1 calc R
C57 C -0.5523(6) 0.6496(5) -0.2474(3) 0.0527(16) Uani 1 1 d .
C58 C -0.6061(8) 0.5756(6) -0.2442(4) 0.082(3) Uani 1 1 d .
H58A H -0.6331 0.5614 -0.1949 0.123 Uiso 1 1 calc R
H58B H -0.5451 0.5215 -0.2660 0.123 Uiso 1 1 calc R
H58C H -0.6743 0.5967 -0.2696 0.123 Uiso 1 1 calc R
C59 C -0.6522(7) 0.7338(5) -0.2143(4) 0.067(2) Uani 1 1 d .
H59A H -0.6835 0.7186 -0.1661 0.100 Uiso 1 1 calc R
H59B H -0.7170 0.7549 -0.2423 0.100 Uiso 1 1 calc R
H59C H -0.6197 0.7813 -0.2134 0.100 Uiso 1 1 calc R
C60 C -0.4490(7) 0.6186(6) -0.2049(3) 0.084(3) Uani 1 1 d .
H60A H -0.4769 0.5998 -0.1571 0.126 Uiso 1 1 calc R
H60B H -0.4211 0.6683 -0.2026 0.126 Uiso 1 1 calc R
H60C H -0.3829 0.5678 -0.2279 0.126 Uiso 1 1 calc R
C61 C -0.5223(9) 0.8162(6) -0.4875(4) 0.081(3) Uani 1 1 d .
C62 C -0.6357(9) 0.8126(8) -0.5077(5) 0.100(3) Uani 1 1 d .
H62A H -0.6613 0.8579 -0.5451 0.150 Uiso 1 1 calc R
H62B H -0.6993 0.8248 -0.4665 0.150 Uiso 1 1 calc R
H62C H -0.6193 0.7527 -0.5245 0.150 Uiso 1 1 calc R
C63 C -0.4295(10) 0.8154(7) -0.5551(4) 0.103(3) Uani 1 1 d .
H63A H -0.4627 0.8688 -0.5849 0.155 Uiso 1 1 calc R
H63B H -0.4115 0.7612 -0.5811 0.155 Uiso 1 1 calc R
H63C H -0.3559 0.8159 -0.5419 0.155 Uiso 1 1 calc R
C64 C -0.5550(10) 0.9079(6) -0.4557(5) 0.096(3) Uani 1 1 d .
H64A H -0.5865 0.9559 -0.4902 0.144 Uiso 1 1 calc R
H64B H -0.4835 0.9128 -0.4429 0.144 Uiso 1 1 calc R
H64C H -0.6160 0.9138 -0.4135 0.144 Uiso 1 1 calc R
C65 C -0.3352(7) 0.5825(6) -0.5025(3) 0.065(2) Uani 1 1 d .
C66 C -0.2262(8) 0.6058(7) -0.5356(4) 0.086(3) Uani 1 1 d .
H66A H -0.1867 0.5713 -0.5782 0.129 Uiso 1 1 calc R
H66B H -0.1703 0.5909 -0.5020 0.129 Uiso 1 1 calc R
H66C H -0.2512 0.6703 -0.5481 0.129 Uiso 1 1 calc R
C67 C -0.4142(8) 0.5907(7) -0.5583(4) 0.080(3) Uani 1 1 d .
H67A H -0.3670 0.5508 -0.5970 0.120 Uiso 1 1 calc R
H67B H -0.4429 0.6530 -0.5766 0.120 Uiso 1 1 calc R
H67C H -0.4827 0.5734 -0.5368 0.120 Uiso 1 1 calc R
C68 C -0.2882(8) 0.4831(6) -0.4787(4) 0.074(2) Uani 1 1 d .
H68A H -0.2533 0.4458 -0.5201 0.111 Uiso 1 1 calc R
H68B H -0.3544 0.4669 -0.4514 0.111 Uiso 1 1 calc R
H68C H -0.2269 0.4732 -0.4494 0.111 Uiso 1 1 calc R
C69 C -0.0376(7) 0.4059(5) -0.3200(4) 0.0636(19) Uani 1 1 d .
H69A H 0.0308 0.3627 -0.3453 0.076 Uiso 1 1 calc R
C70 C -0.0814(7) 0.4837(5) -0.3537(4) 0.0598(18) Uani 1 1 d .
H70A H -0.0442 0.4829 -0.4016 0.072 Uiso 1 1 calc R

loop_
_atom_site_aniso_label
_atom_site_aniso_U_11
_atom_site_aniso_U_22
_atom_site_aniso_U_33
_atom_site_aniso_U_23
_atom_site_aniso_U_13
_atom_site_aniso_U_12
Ce1 0.0441(2) 0.0468(2) 0.03006(16) -0.00638(14) -0.00163(13) -0.01937(15)
Ce2 0.03778(19) 0.0591(2) 0.0468(2) -0.00899(18) -0.00743(15) -0.00928(16)
O1 0.061(3) 0.055(3) 0.036(2) 0.004(2) -0.0107(19) -0.025(2)
O2 0.038(2) 0.068(3) 0.066(3) -0.008(3) -0.014(2) -0.010(2)
C1 0.044(3) 0.039(3) 0.030(2) -0.008(2) -0.008(2) -0.010(2)
C2 0.045(3) 0.034(3) 0.037(3) -0.003(2) -0.009(2) -0.011(2)
C3 0.040(3) 0.035(3) 0.034(3) -0.007(2) -0.005(2) -0.009(2)
C4 0.038(3) 0.042(3) 0.040(3) -0.009(3) -0.009(2) -0.006(2)
C5 0.041(3) 0.039(3) 0.030(2) -0.004(2) -0.006(2) -0.009(2)
C6 0.043(3) 0.042(3) 0.039(3) -0.006(3) -0.006(2) -0.008(3)
C7 0.061(4) 0.045(4) 0.065(4) -0.016(3) 0.010(3) -0.001(3)
C8 0.049(4) 0.063(4) 0.055(4) -0.015(3) -0.008(3) -0.007(3)
C9 0.053(4) 0.060(4) 0.046(3) -0.012(3) 0.007(3) -0.006(3)
C10 0.040(3) 0.047(3) 0.044(3) -0.008(3) -0.001(2) -0.014(3)
C11 0.060(4) 0.054(4) 0.039(3) -0.006(3) 0.001(3) -0.012(3)
C12 0.042(3) 0.070(5) 0.055(4) -0.003(4) -0.002(3) -0.015(3)
C13 0.051(4) 0.058(4) 0.054(4) -0.005(3) 0.004(3) -0.016(3)
C14 0.042(3) 0.039(3) 0.049(3) -0.002(3) -0.006(3) -0.004(3)
C15 0.056(4) 0.064(4) 0.062(4) 0.001(4) -0.024(3) -0.009(3)
C16 0.067(5) 0.050(4) 0.064(4) 0.012(4) -0.010(4) -0.010(3)
C17 0.062(4) 0.040(3) 0.060(4) -0.005(3) -0.007(3) -0.003(3)
C18 0.049(3) 0.050(3) 0.032(3) -0.008(3) 0.000(2) -0.020(3)
C19 0.043(3) 0.048(4) 0.040(3) -0.008(3) 0.002(2) -0.026(3)
C20 0.050(3) 0.048(3) 0.032(3) -0.005(3) -0.007(2) -0.023(3)
C21 0.047(3) 0.044(3) 0.039(3) -0.007(3) -0.004(2) -0.020(3)
C22 0.052(4) 0.045(3) 0.039(3) 0.006(3) -0.005(3) -0.023(3)
C23 0.053(4) 0.058(4) 0.032(3) 0.001(3) 0.002(3) -0.027(3)
C24 0.060(4) 0.072(5) 0.043(3) 0.007(3) -0.007(3) -0.037(4)
C25 0.059(4) 0.091(5) 0.036(3) -0.002(3) -0.003(3) -0.038(4)
C26 0.076(5) 0.074(5) 0.056(4) -0.011(4) 0.021(4) -0.031(4)
C27 0.059(4) 0.059(4) 0.035(3) -0.004(3) -0.002(3) -0.029(3)
C28 0.070(5) 0.062(4) 0.049(4) 0.016(4) -0.017(3) -0.022(4)
C29 0.083(5) 0.064(4) 0.034(3) 0.000(3) -0.007(3) -0.038(4)
C30 0.081(5) 0.077(5) 0.045(3) -0.001(4) -0.013(3) -0.044(4)
C31 0.067(4) 0.043(4) 0.050(3) -0.013(3) -0.001(3) -0.021(3)
C32 0.065(5) 0.077(5) 0.080(5) -0.025(5) 0.014(4) -0.018(4)
C33 0.078(5) 0.053(4) 0.075(5) -0.018(4) -0.010(4) -0.003(4)
C34 0.085(6) 0.055(4) 0.068(4) -0.029(4) -0.005(4) -0.020(4)
C35 0.050(4) 0.045(3) 0.040(3) -0.003(3) -0.002(3) -0.007(3)
C36 0.046(3) 0.045(4) 0.046(3) 0.006(3) 0.000(3) -0.011(3)
C37 0.046(3) 0.059(4) 0.042(3) -0.008(3) -0.002(3) -0.014(3)
C38 0.039(3) 0.054(4) 0.056(4) -0.020(3) -0.009(3) -0.006(3)
C39 0.057(4) 0.058(4) 0.041(3) -0.012(3) -0.003(3) -0.018(3)
C40 0.053(4) 0.053(4) 0.057(4) -0.014(3) 0.011(3) -0.014(3)
C41 0.075(6) 0.093(7) 0.085(6) -0.004(5) 0.005(5) 0.029(5)
C42 0.103(8) 0.075(6) 0.208(12) -0.077(8) 0.073(8) -0.052(6)
C43 0.075(5) 0.080(6) 0.066(5) -0.021(4) 0.024(4) -0.025(4)
C44 0.051(4) 0.085(5) 0.054(4) -0.013(4) 0.010(3) -0.035(4)
C45 0.079(6) 0.084(6) 0.078(5) -0.019(5) 0.021(4) -0.045(5)
C46 0.088(6) 0.112(7) 0.051(4) 0.009(5) 0.008(4) -0.035(6)
C47 0.102(7) 0.117(7) 0.060(4) -0.041(5) 0.031(4) -0.070(6)
C48 0.045(4) 0.059(4) 0.082(5) -0.016(4) -0.018(3) -0.013(3)
C49 0.074(6) 0.064(5) 0.136(8) -0.029(5) -0.043(6) -0.014(4)
C50 0.038(3) 0.055(4) 0.110(6) -0.021(4) -0.013(4) -0.007(3)
C51 0.079(6) 0.076(5) 0.073(5) 0.003(5) -0.035(4) -0.003(4)
C52 0.038(3) 0.065(4) 0.046(3) -0.003(3) -0.010(3) -0.018(3)
C53 0.035(3) 0.058(4) 0.063(4) 0.003(3) -0.019(3) -0.013(3)
C54 0.052(4) 0.079(5) 0.044(3) 0.003(4) -0.017(3) -0.022(4)
C55 0.050(4) 0.080(5) 0.041(3) 0.003(4) -0.009(3) -0.029(4)
C56 0.045(3) 0.062(4) 0.048(3) -0.006(3) -0.011(3) -0.018(3)
C57 0.043(3) 0.057(4) 0.050(3) 0.004(3) 0.003(3) -0.014(3)
C58 0.080(6) 0.071(5) 0.079(5) -0.004(5) 0.025(4) -0.027(4)
C59 0.056(4) 0.078(5) 0.068(4) -0.023(4) 0.009(4) -0.030(4)
C60 0.070(5) 0.117(7) 0.037(3) 0.007(4) -0.007(3) -0.005(5)
C61 0.089(6) 0.082(6) 0.064(5) 0.019(5) -0.036(4) -0.014(5)
C62 0.087(7) 0.136(9) 0.088(6) 0.028(6) -0.052(6) -0.044(6)
C63 0.134(9) 0.117(8) 0.063(5) 0.032(6) -0.027(6) -0.054(7)
C64 0.112(8) 0.081(6) 0.096(7) 0.030(6) -0.057(6) -0.025(6)
C65 0.070(5) 0.096(6) 0.040(3) -0.012(4) 0.000(3) -0.044(4)
C66 0.079(6) 0.115(7) 0.067(5) -0.033(5) 0.016(4) -0.046(5)
C67 0.095(6) 0.113(7) 0.049(4) -0.012(4) -0.016(4) -0.053(6)
C68 0.072(5) 0.085(6) 0.067(5) -0.024(5) -0.001(4) -0.030(4)
C69 0.058(4) 0.066(5) 0.063(4) -0.006(4) -0.007(3) -0.019(4)
C70 0.068(5) 0.055(4) 0.058(4) 0.005(4) -0.019(4) -0.021(4)

loop_
_atom_type_symbol
_atom_type_description
_atom_type_scat_dispersion_real
_atom_type_scat_dispersion_imag
_atom_type_scat_source
C C -0.0020 0.0020 'International Tables Vol C Tables 4.2.6.8 and 6.1.1.4'
H H 0.0000 0.0000 'International Tables Vol C Tables 4.2.6.8 and 6.1.1.4'
O O -0.0041 0.0074 'International Tables Vol C Tables 4.2.6.8 and 6.1.1.4'
Ce Ce -0.4517 3.0828 'International Tables Vol C Tables 4.2.6.8 and 6.1.1.4'

loop_
_geom_angle_atom_site_label_1
_geom_angle_atom_site_label_2
_geom_angle_atom_site_label_3
_geom_angle
O1 Ce1 C1 103.20(17)
O1 Ce1 C2 81.93(17)
C1 Ce1 C2 29.33(17)
O1 Ce1 C5 129.40(17)
C1 Ce1 C5 29.24(16)
C2 Ce1 C5 47.75(17)
O1 Ce1 C20 86.95(17)
C1 Ce1 C20 150.81(17)
C2 Ce1 C20 166.67(17)
C5 Ce1 C20 141.80(17)
O1 Ce1 C19 102.05(15)
C1 Ce1 C19 121.76(14)
C2 Ce1 C19 147.69(13)
C5 Ce1 C19 117.49(14)
C20 Ce1 C19 29.27(13)
O1 Ce1 C22 132.77(17)
C1 Ce1 C22 123.03(17)
C2 Ce1 C22 144.45(17)
C5 Ce1 C22 97.78(17)
C20 Ce1 C22 48.08(17)
C19 Ce1 C22 47.11(16)
O1 Ce1 C21 104.16(16)
C1 Ce1 C21 152.42(17)
C2 Ce1 C21 162.44(17)
C5 Ce1 C21 125.44(17)
C20 Ce1 C21 29.49(17)
C19 Ce1 C21 48.07(14)
C22 Ce1 C21 29.44(16)
O1 Ce1 C3 92.01(17)
C1 Ce1 C3 48.61(16)
C2 Ce1 C3 29.23(15)
C5 Ce1 C3 47.98(16)
C20 Ce1 C3 159.85(16)
C19 Ce1 C3 165.06(13)
C22 Ce1 C3 124.58(17)
C21 Ce1 C3 133.22(17)
O1 Ce1 C18 130.66(15)
C1 Ce1 C18 109.26(14)
C2 Ce1 C18 138.30(13)
C5 Ce1 C18 93.87(15)
C20 Ce1 C18 48.08(14)
C19 Ce1 C18 28.8
C22 Ce1 C18 28.24(14)
C21 Ce1 C18 47.96(13)
C3 Ce1 C18 137.30(14)
O1 Ce1 C4 120.68(18)
C1 Ce1 C4 48.55(16)
C2 Ce1 C4 47.70(17)
C5 Ce1 C4 29.45(15)
C20 Ce1 C4 145.62(18)
C19 Ce1 C4 137.14(15)
C22 Ce1 C4 98.77(18)
C21 Ce1 C4 117.15(17)
C3 Ce1 C4 28.70(17)
C18 Ce1 C4 108.67(15)
O2 Ce2 C52 100.75(16)
O2 Ce2 C56 80.44(19)
C52 Ce2 C56 29.68(16)
O2 Ce2 C53 128.00(17)
C52 Ce2 C53 29.6
C56 Ce2 C53 48.29(17)
O2 Ce2 C38 88.17(18)
C52 Ce2 C38 150.33(16)
C56 Ce2 C38 166.8(2)
C53 Ce2 C38 141.08(16)
O2 Ce2 C39 101.73(19)
C52 Ce2 C39 121.40(17)
C56 Ce2 C39 147.80(19)
C53 Ce2 C39 116.84(17)
C38 Ce2 C39 29.15(18)
O2 Ce2 C37 106.99(18)
C52 Ce2 C37 151.69(16)
C56 Ce2 C37 162.74(18)
C53 Ce2 C37 124.61(16)
C38 Ce2 C37 29.29(18)
C39 Ce2 C37 47.39(18)
O2 Ce2 C55 92.3(2)
C52 Ce2 C55 49.01(16)
C56 Ce2 C55 29.33(19)
C53 Ce2 C55 48.43(17)
C38 Ce2 C55 159.84(19)
C39 Ce2 C55 164.8(2)
C37 Ce2 C55 133.45(19)
O2 Ce2 C54 121.5(2)
C52 Ce2 C54 48.69(17)
C56 Ce2 C54 48.0(2)
C53 Ce2 C54 29.26(16)
C38 Ce2 C54 145.2(2)
C39 Ce2 C54 136.3(2)
C37 Ce2 C54 116.9(2)
C55 Ce2 C54 29.2(2)
O2 Ce2 C36 134.65(15)
C52 Ce2 C36 122.72(13)
C56 Ce2 C36 144.57(16)
C53 Ce2 C36 97.30(13)
C38 Ce2 C36 47.78(16)
C39 Ce2 C36 46.47(16)
C37 Ce2 C36 28.99(15)
C55 Ce2 C36 124.75(17)
C54 Ce2 C36 98.55(18)
O2 Ce2 C35 129.78(15)
C52 Ce2 C35 108.77(13)
C56 Ce2 C35 138.20(16)
C53 Ce2 C35 93.45(13)
C38 Ce2 C35 47.82(15)
C39 Ce2 C35 28.06(16)
C37 Ce2 C35 47.64(15)
C55 Ce2 C35 137.56(17)
C54 Ce2 C35 108.46(17)
C36 Ce2 C35 28.4
C69 O1 Ce1 159.6(4)
C70 O2 Ce2 160.0(5)
C2 C1 C5 107.0(5)
C2 C1 C6 126.5(5)
C5 C1 C6 126.5(5)
C2 C1 Ce1 75.4(3)
C5 C1 Ce1 77.1(3)
C6 C1 Ce1 112.1(4)
C1 C2 C3 110.4(5)
C1 C2 Ce1 75.3(3)
C3 C2 Ce1 79.2(3)
C1 C2 H2A 124.0
C3 C2 H2A 124.0
Ce1 C2 H2A 124.0
C2 C3 C4 107.0(5)
C2 C3 C10 120.5(5)
C4 C3 C10 132.4(5)
C2 C3 Ce1 71.6(3)
C4 C3 Ce1 76.9(3)
C10 C3 Ce1 119.1(3)
C3 C4 C5 106.5(5)
C3 C4 C14 134.5(5)
C5 C4 C14 117.7(5)
C3 C4 Ce1 74.4(3)
C5 C4 Ce1 72.0(3)
C14 C4 Ce1 127.8(4)
C1 C5 C4 109.1(5)
C1 C5 Ce1 73.6(3)
C4 C5 Ce1 78.6(3)
C1 C5 H5A 124.8
C4 C5 H5A 124.8
Ce1 C5 H5A 124.8
C9 C6 C1 111.2(5)
C9 C6 C7 110.0(5)
C1 C6 C7 110.5(5)
C9 C6 C8 108.6(6)
C1 C6 C8 108.7(5)
C7 C6 C8 107.9(5)
C6 C7 H7A 109.5
C6 C7 H7B 109.5
H7A C7 H7B 109.5
C6 C7 H7C 109.5
H7A C7 H7C 109.5
H7B C7 H7C 109.5
C6 C8 H8A 109.5
C6 C8 H8B 109.5
H8A C8 H8B 109.5
C6 C8 H8C 109.5
H8A C8 H8C 109.5
H8B C8 H8C 109.5
C6 C9 H9A 109.5
C6 C9 H9B 109.5
H9A C9 H9B 109.5
C6 C9 H9C 109.5
H9A C9 H9C 109.5
H9B C9 H9C 109.5
C12 C10 C11 110.9(5)
C12 C10 C13 107.5(6)
C11 C10 C13 105.2(5)
C12 C10 C3 111.7(5)
C11 C10 C3 111.6(5)
C13 C10 C3 109.7(5)
C10 C11 H11A 109.5
C10 C11 H11B 109.5
H11A C11 H11B 109.5
C10 C11 H11C 109.5
H11A C11 H11C 109.5
H11B C11 H11C 109.5
C10 C12 H12A 109.5
C10 C12 H12B 109.5
H12A C12 H12B 109.5
C10 C12 H12C 109.5
H12A C12 H12C 109.5
H12B C12 H12C 109.5
C10 C13 H13A 109.5
C10 C13 H13B 109.5
H13A C13 H13B 109.5
C10 C13 H13C 109.5
H13A C13 H13C 109.5
H13B C13 H13C 109.5
C16 C14 C17 106.2(5)
C16 C14 C15 107.1(6)
C17 C14 C15 109.2(5)
C16 C14 C4 111.5(5)
C17 C14 C4 114.5(5)
C15 C14 C4 108.1(5)
C14 C15 H15A 109.5
C14 C15 H15B 109.5
H15A C15 H15B 109.5
C14 C15 H15C 109.5
H15A C15 H15C 109.5
H15B C15 H15C 109.5
C14 C16 H16A 109.5
C14 C16 H16B 109.5
H16A C16 H16B 109.5
C14 C16 H16C 109.5
H16A C16 H16C 109.5
H16B C16 H16C 109.5
C14 C17 H17A 109.5
C14 C17 H17B 109.5
H17A C17 H17B 109.5
C14 C17 H17C 109.5
H17A C17 H17C 109.5
H17B C17 H17C 109.5
C22 C18 C19 107.6(3)
C22 C18 C23 125.2(5)
C19 C18 C23 123.1(3)
C22 C18 Ce1 74.9(3)
C19 C18 Ce1 74.11(7)
C23 C18 Ce1 134.9(3)
C18 C19 C20 109.2(3)
C18 C19 Ce1 77.13(8)
C20 C19 Ce1 75.0(3)
C18 C19 H19A 124.8
C20 C19 H19A 124.8
Ce1 C19 H19A 124.8
C19 C20 C21 107.3(4)
C19 C20 C27 117.4(5)
C21 C20 C27 134.1(5)
C19 C20 Ce1 75.7(3)
C21 C20 Ce1 76.2(3)
C27 C20 Ce1 123.6(4)
C20 C21 C22 106.1(5)
C20 C21 C31 132.7(5)
C22 C21 C31 121.0(6)
C20 C21 Ce1 74.4(3)
C22 C21 Ce1 75.3(3)
C31 C21 Ce1 118.3(4)
C18 C22 C21 109.7(5)
C18 C22 Ce1 76.9(3)
C21 C22 Ce1 75.3(3)
C18 C22 H22A 124.5
C21 C22 H22A 124.5
Ce1 C22 H22A 124.5
C26 C23 C25 110.0(6)
C26 C23 C24 107.3(6)
C25 C23 C24 108.3(5)
C26 C23 C18 113.2(5)
C25 C23 C18 111.4(5)
C24 C23 C18 106.4(5)
C23 C24 H24A 109.5
C23 C24 H24B 109.5
H24A C24 H24B 109.5
C23 C24 H24C 109.5
H24A C24 H24C 109.5
H24B C24 H24C 109.5
C23 C25 H25A 109.5
C23 C25 H25B 109.5
H25A C25 H25B 109.5
C23 C25 H25C 109.5
H25A C25 H25C 109.5
H25B C25 H25C 109.5
C23 C26 H26A 109.5
C23 C26 H26B 109.5
H26A C26 H26B 109.5
C23 C26 H26C 109.5
H26A C26 H26C 109.5
H26B C26 H26C 109.5
C29 C27 C30 109.6(5)
C29 C27 C20 116.5(6)
C30 C27 C20 107.2(5)
C29 C27 C28 104.8(6)
C30 C27 C28 108.1(6)
C20 C27 C28 110.4(5)
C27 C28 H28A 109.5
C27 C28 H28B 109.5
H28A C28 H28B 109.5
C27 C28 H28C 109.5
H28A C28 H28C 109.5
H28B C28 H28C 109.5
C27 C29 H29A 109.5
C27 C29 H29B 109.5
H29A C29 H29B 109.5
C27 C29 H29C 109.5
H29A C29 H29C 109.5
H29B C29 H29C 109.5
C27 C30 H30A 109.5
C27 C30 H30B 109.5
H30A C30 H30B 109.5
C27 C30 H30C 109.5
H30A C30 H30C 109.5
H30B C30 H30C 109.5
C21 C31 C34 112.4(6)
C21 C31 C32 111.3(5)
C34 C31 C32 110.8(6)
C21 C31 C33 110.7(5)
C34 C31 C33 104.9(5)
C32 C31 C33 106.4(7)
C31 C32 H32A 109.5
C31 C32 H32B 109.5
H32A C32 H32B 109.5
C31 C32 H32C 109.5
H32A C32 H32C 109.5
H32B C32 H32C 109.5
C31 C33 H33A 109.5
C31 C33 H33B 109.5
H33A C33 H33B 109.5
C31 C33 H33C 109.5
H33A C33 H33C 109.5
H33B C33 H33C 109.5
C31 C34 H34A 109.5
C31 C34 H34B 109.5
H34A C34 H34B 109.5
C31 C34 H34C 109.5
H34A C34 H34C 109.5
H34B C34 H34C 109.5
C39 C35 C36 106.5(3)
C39 C35 C40 126.5(5)
C36 C35 C40 124.4(3)
C39 C35 Ce2 72.6(3)
C36 C35 Ce2 75.24(8)
C40 C35 Ce2 131.9(4)
C35 C36 C37 108.6(3)
C35 C36 Ce2 76.33(7)
C37 C36 Ce2 73.6(3)
C35 C36 H36A 125.2
C37 C36 H36A 125.2
Ce2 C36 H36A 125.2
C38 C37 C36 107.6(5)
C38 C37 C44 132.4(6)
C36 C37 C44 120.0(6)
C38 C37 Ce2 74.5(4)
C36 C37 Ce2 77.4(3)
C44 C37 Ce2 113.9(4)
C39 C38 C37 105.9(5)
C39 C38 C48 118.2(6)
C37 C38 C48 134.8(6)
C39 C38 Ce2 75.4(4)
C37 C38 Ce2 76.2(4)
C48 C38 Ce2 122.6(4)
C35 C39 C38 111.4(6)
C35 C39 Ce2 79.4(3)
C38 C39 Ce2 75.4(4)
C35 C39 H39A 123.6
C38 C39 H39A 123.6
Ce2 C39 H39A 123.6
C41 C40 C42 112.4(8)
C41 C40 C43 107.7(7)
C42 C40 C43 105.3(7)
C41 C40 C35 113.7(6)
C42 C40 C35 106.8(6)
C43 C40 C35 110.7(6)
C40 C41 H41A 109.5
C40 C41 H41B 109.5
H41A C41 H41B 109.5
C40 C41 H41C 109.5
H41A C41 H41C 109.5
H41B C41 H41C 109.5
C40 C42 H42A 109.5
C40 C42 H42B 109.5
H42A C42 H42B 109.5
C40 C42 H42C 109.5
H42A C42 H42C 109.5
H42B C42 H42C 109.5
C40 C43 H43A 109.5
C40 C43 H43B 109.5
H43A C43 H43B 109.5
C40 C43 H43C 109.5
H43A C43 H43C 109.5
H43B C43 H43C 109.5
C46 C44 C47 107.2(7)
C46 C44 C45 105.8(7)
C47 C44 C45 110.9(6)
C46 C44 C37 110.9(6)
C47 C44 C37 110.3(6)
C45 C44 C37 111.6(6)
C44 C45 H45A 109.5
C44 C45 H45B 109.5
H45A C45 H45B 109.5
C44 C45 H45C 109.5
H45A C45 H45C 109.5
H45B C45 H45C 109.5
C44 C46 H46A 109.5
C44 C46 H46B 109.5
H46A C46 H46B 109.5
C44 C46 H46C 109.5
H46A C46 H46C 109.5
H46B C46 H46C 109.5
C44 C47 H47A 109.5
C44 C47 H47B 109.5
H47A C47 H47B 109.5
C44 C47 H47C 109.5
H47A C47 H47C 109.5
H47B C47 H47C 109.5
C49 C48 C50 110.6(6)
C49 C48 C51 107.7(6)
C50 C48 C51 105.7(6)
C49 C48 C38 107.6(6)
C50 C48 C38 114.8(6)
C51 C48 C38 110.4(6)
C48 C49 H49A 109.5
C48 C49 H49B 109.5
H49A C49 H49B 109.5
C48 C49 H49C 109.5
H49A C49 H49C 109.5
H49B C49 H49C 109.5
C48 C50 H50A 109.5
C48 C50 H50B 109.5
H50A C50 H50B 109.5
C48 C50 H50C 109.5
H50A C50 H50C 109.5
H50B C50 H50C 109.5
C48 C51 H51A 109.5
C48 C51 H51B 109.5
H51A C51 H51B 109.5
C48 C51 H51C 109.5
H51A C51 H51C 109.5
H51B C51 H51C 109.5
C56 C52 C53 107.0(3)
C56 C52 C57 125.9(5)
C53 C52 C57 126.9(3)
C56 C52 Ce2 75.4(3)
C53 C52 Ce2 77.33(9)
C57 C52 Ce2 116.3(3)
C52 C53 C54 108.7(4)
C52 C53 Ce2 73.08(10)
C54 C53 Ce2 77.9(3)
C52 C53 H53A 125.1
C54 C53 H53A 125.1
Ce2 C53 H53A 125.1
C53 C54 C55 107.9(6)
C53 C54 C61 117.8(6)
C55 C54 C61 132.0(6)
C53 C54 Ce2 72.9(3)
C55 C54 Ce2 75.4(4)
C61 C54 Ce2 130.7(6)
C56 C55 C54 105.8(6)
C56 C55 C65 119.2(7)
C54 C55 C65 134.9(6)
C56 C55 Ce2 70.9(4)
C54 C55 Ce2 75.4(4)
C65 C55 Ce2 119.8(4)
C52 C56 C55 110.6(6)
C52 C56 Ce2 74.9(3)
C55 C56 Ce2 79.7(4)
C52 C56 H56A 123.9
C55 C56 H56A 123.9
Ce2 C56 H56A 123.9
C52 C57 C60 109.4(5)
C52 C57 C58 109.1(6)
C60 C57 C58 109.7(7)
C52 C57 C59 111.7(6)
C60 C57 C59 109.4(6)
C58 C57 C59 107.5(6)
C57 C58 H58A 109.5
C57 C58 H58B 109.5
H58A C58 H58B 109.5
C57 C58 H58C 109.5
H58A C58 H58C 109.5
H58B C58 H58C 109.5
C57 C59 H59A 109.5
C57 C59 H59B 109.5
H59A C59 H59B 109.5
C57 C59 H59C 109.5
H59A C59 H59C 109.5
H59B C59 H59C 109.5
C57 C60 H60A 109.5
C57 C60 H60B 109.5
H60A C60 H60B 109.5
C57 C60 H60C 109.5
H60A C60 H60C 109.5
H60B C60 H60C 109.5
C62 C61 C64 107.5(8)
C62 C61 C63 109.6(7)
C64 C61 C63 105.3(9)
C62 C61 C54 108.2(8)
C64 C61 C54 110.7(7)
C63 C61 C54 115.2(7)
C61 C62 H62A 109.5
C61 C62 H62B 109.5
H62A C62 H62B 109.5
C61 C62 H62C 109.5
H62A C62 H62C 109.5
H62B C62 H62C 109.5
C61 C63 H63A 109.5
C61 C63 H63B 109.5
H63A C63 H63B 109.5
C61 C63 H63C 109.5
H63A C63 H63C 109.5
H63B C63 H63C 109.5
C61 C64 H64A 109.5
C61 C64 H64B 109.5
H64A C64 H64B 109.5
C61 C64 H64C 109.5
H64A C64 H64C 109.5
H64B C64 H64C 109.5
C66 C65 C68 106.4(7)
C66 C65 C67 110.2(6)
C68 C65 C67 107.0(7)
C66 C65 C55 112.2(6)
C68 C65 C55 111.3(6)
C67 C65 C55 109.6(6)
C65 C66 H66A 109.5
C65 C66 H66B 109.5
H66A C66 H66B 109.5
C65 C66 H66C 109.5
H66A C66 H66C 109.5
H66B C66 H66C 109.5
C65 C67 H67A 109.5
C65 C67 H67B 109.5
H67A C67 H67B 109.5
C65 C67 H67C 109.5
H67A C67 H67C 109.5
H67B C67 H67C 109.5
C65 C68 H68A 109.5
C65 C68 H68B 109.5
H68A C68 H68B 109.5
C65 C68 H68C 109.5
H68A C68 H68C 109.5
H68B C68 H68C 109.5
C70 C69 O1 129.1(7)
C70 C69 H69A 115.5
O1 C69 H69A 115.5
C69 C70 O2 135.2(7)
C69 C70 H70A 112.4
O2 C70 H70A 112.4

loop_
_geom_bond_atom_site_label_1
_geom_bond_atom_site_label_2
_geom_bond_distance
Ce1 O1 2.173(4)
Ce1 C1 2.764(5)
Ce1 C2 2.765(6)
Ce1 C5 2.809(5)
Ce1 C20 2.830(6)
Ce1 C19 2.840(4)
Ce1 C22 2.854(6)
Ce1 C21 2.854(6)
Ce1 C3 2.863(6)
Ce1 C18 2.879(4)
Ce1 C4 2.895(6)
Ce2 O2 2.170(5)
Ce2 C52 2.751(4)
Ce2 C56 2.757(7)
Ce2 C53 2.806(4)
Ce2 C38 2.814(7)
Ce2 C39 2.814(6)
Ce2 C37 2.836(7)
Ce2 C55 2.870(7)
Ce2 C54 2.871(7)
Ce2 C36 2.885(4)
Ce2 C35 2.899(4)
O1 C69 1.382(8)
O2 C70 1.351(8)
C1 C2 1.400(8)
C1 C5 1.407(8)
C1 C6 1.530(8)
C2 C3 1.423(8)
C2 H2A 1.0000
C3 C4 1.427(9)
C3 C10 1.565(8)
C4 C5 1.452(8)
C4 C14 1.563(8)
C5 H5A 1.0000
C6 C9 1.528(8)
C6 C7 1.530(9)
C6 C8 1.546(9)
C7 H7A 0.9800
C7 H7B 0.9800
C7 H7C 0.9800
C8 H8A 0.9800
C8 H8B 0.9800
C8 H8C 0.9800
C9 H9A 0.9800
C9 H9B 0.9800
C9 H9C 0.9800
C10 C12 1.537(9)
C10 C11 1.540(8)
C10 C13 1.542(9)
C11 H11A 0.9800
C11 H11B 0.9800
C11 H11C 0.9800
C12 H12A 0.9800
C12 H12B 0.9800
C12 H12C 0.9800
C13 H13A 0.9800
C13 H13B 0.9800
C13 H13C 0.9800
C14 C16 1.530(10)
C14 C17 1.541(6)
C14 C15 1.545(9)
C15 H15A 0.9800
C15 H15B 0.9800
C15 H15C 0.9800
C16 H16A 0.9800
C16 H16B 0.9800
C16 H16C 0.9800
C17 H17A 0.9800
C17 H17B 0.9800
C17 H17C 0.9800
C18 C22 1.399(7)
C18 C19 1.4206(10)
C18 C23 1.544(6)
C19 C20 1.433(6)
C19 H19A 1.0000
C20 C21 1.447(8)
C20 C27 1.547(8)
C21 C22 1.450(8)
C21 C31 1.528(8)
C22 H22A 1.0000
C23 C26 1.510(10)
C23 C25 1.524(9)
C23 C24 1.543(9)
C24 H24A 0.9800
C24 H24B 0.9800
C24 H24C 0.9800
C25 H25A 0.9800
C25 H25B 0.9800
C25 H25C 0.9800
C26 H26A 0.9800
C26 H26B 0.9800
C26 H26C 0.9800
C27 C29 1.537(9)
C27 C30 1.541(9)
C27 C28 1.553(10)
C28 H28A 0.9800
C28 H28B 0.9800
C28 H28C 0.9800
C29 H29A 0.9800
C29 H29B 0.9800
C29 H29C 0.9800
C30 H30A 0.9800
C30 H30B 0.9800
C30 H30C 0.9800
C31 C34 1.529(8)
C31 C32 1.534(10)
C31 C33 1.549(10)
C32 H32A 0.9800
C32 H32B 0.9800
C32 H32C 0.9800
C33 H33A 0.9800
C33 H33B 0.9800
C33 H33C 0.9800
C34 H34A 0.9800
C34 H34B 0.9800
C34 H34C 0.9800
C35 C39 1.387(8)
C35 C36 1.4204
C35 C40 1.534(7)
C36 C37 1.433(7)
C36 H36A 1.0000
C37 C38 1.429(9)
C37 C44 1.552(9)
C38 C39 1.416(9)
C38 C48 1.558(9)
C39 H39A 1.0000
C40 C41 1.514(12)
C40 C42 1.524(12)
C40 C43 1.524(10)
C41 H41A 0.9800
C41 H41B 0.9800
C41 H41C 0.9800
C42 H42A 0.9800
C42 H42B 0.9800
C42 H42C 0.9800
C43 H43A 0.9800
C43 H43B 0.9800
C43 H43C 0.9800
C44 C46 1.527(11)
C44 C47 1.527(10)
C44 C45 1.540(11)
C45 H45A 0.9800
C45 H45B 0.9800
C45 H45C 0.9800
C46 H46A 0.9800
C46 H46B 0.9800
C46 H46C 0.9800
C47 H47A 0.9800
C47 H47B 0.9800
C47 H47C 0.9800
C48 C49 1.528(10)
C48 C50 1.544(9)
C48 C51 1.557(9)
C49 H49A 0.9800
C49 H49B 0.9800
C49 H49C 0.9800
C50 H50A 0.9800
C50 H50B 0.9800
C50 H50C 0.9800
C51 H51A 0.9800
C51 H51B 0.9800
C51 H51C 0.9800
C52 C56 1.411(8)
C52 C53 1.4199
C52 C57 1.505(7)
C53 C54 1.435(8)
C53 H53A 1.0000
C54 C55 1.446(11)
C54 C61 1.562(10)
C55 C56 1.429(9)
C55 C65 1.555(9)
C56 H56A 1.0000
C57 C60 1.536(10)
C57 C58 1.540(11)
C57 C59 1.542(9)
C58 H58A 0.9800
C58 H58B 0.9800
C58 H58C 0.9800
C59 H59A 0.9800
C59 H59B 0.9800
C59 H59C 0.9800
C60 H60A 0.9800
C60 H60B 0.9800
C60 H60C 0.9800
C61 C62 1.527(13)
C61 C64 1.533(13)
C61 C63 1.555(13)
C62 H62A 0.9800
C62 H62B 0.9800
C62 H62C 0.9800
C63 H63A 0.9800
C63 H63B 0.9800
C63 H63C 0.9800
C64 H64A 0.9800
C64 H64B 0.9800
C64 H64C 0.9800
C65 C66 1.518(11)
C65 C68 1.532(11)
C65 C67 1.542(10)
C66 H66A 0.9800
C66 H66B 0.9800
C66 H66C 0.9800
C67 H67A 0.9800
C67 H67B 0.9800
C67 H67C 0.9800
C68 H68A 0.9800
C68 H68B 0.9800
C68 H68C 0.9800
C69 C70 1.318(10)
C69 H69A 0.9500
C70 H70A 0.9500

loop_
_geom_torsion_atom_site_label_1
_geom_torsion_atom_site_label_2
_geom_torsion_atom_site_label_3
_geom_torsion_atom_site_label_4
_geom_torsion
C1 Ce1 O1 C69 118.0(13)
C2 Ce1 O1 C69 97.7(13)
C5 Ce1 O1 C69 103.3(13)
C20 Ce1 O1 C69 -89.6(13)
C19 Ce1 O1 C69 -114.9(13)
C22 Ce1 O1 C69 -73.5(13)
C21 Ce1 O1 C69 -65.5(13)
C3 Ce1 O1 C69 70.2(13)
C18 Ce1 O1 C69 -111.6(13)
C4 Ce1 O1 C69 68.7(13)
C52 Ce2 O2 C70 103.4(14)
C56 Ce2 O2 C70 81.6(14)
C53 Ce2 O2 C70 90.6(14)
C38 Ce2 O2 C70 -105.1(14)
C39 Ce2 O2 C70 -131.1(14)
C37 Ce2 O2 C70 -82.3(14)
C55 Ce2 O2 C70 54.7(14)
C54 Ce2 O2 C70 55.6(14)
C36 Ce2 O2 C70 -92.7(14)
C35 Ce2 O2 C70 -130.9(13)
O1 Ce1 C1 C2 -44.6(3)
C5 Ce1 C1 C2 111.7(5)
C20 Ce1 C1 C2 -152.5(4)
C19 Ce1 C1 C2 -158.0(3)
C22 Ce1 C1 C2 145.5(3)
C21 Ce1 C1 C2 142.8(4)
C3 Ce1 C1 C2 36.3(3)
C18 Ce1 C1 C2 173.1(3)
C4 Ce1 C1 C2 74.9(4)
O1 Ce1 C1 C5 -156.3(3)
C2 Ce1 C1 C5 -111.7(5)
C20 Ce1 C1 C5 95.8(4)
C19 Ce1 C1 C5 90.3(3)
C22 Ce1 C1 C5 33.8(4)
C21 Ce1 C1 C5 31.1(6)
C3 Ce1 C1 C5 -75.4(4)
C18 Ce1 C1 C5 61.5(3)
C4 Ce1 C1 C5 -36.8(3)
O1 Ce1 C1 C6 79.3(4)
C2 Ce1 C1 C6 123.9(6)
C5 Ce1 C1 C6 -124.5(6)
C20 Ce1 C1 C6 -28.7(6)
C19 Ce1 C1 C6 -34.2(5)
C22 Ce1 C1 C6 -90.6(4)
C21 Ce1 C1 C6 -93.3(5)
C3 Ce1 C1 C6 160.1(5)
C18 Ce1 C1 C6 -63.0(4)
C4 Ce1 C1 C6 -161.3(5)
C5 C1 C2 C3 -0.9(7)
C6 C1 C2 C3 -179.1(5)
Ce1 C1 C2 C3 -72.3(4)
C5 C1 C2 Ce1 71.3(4)
C6 C1 C2 Ce1 -106.9(6)
O1 Ce1 C2 C1 136.3(3)
C5 Ce1 C2 C1 -37.8(3)
C20 Ce1 C2 C1 102.6(7)
C19 Ce1 C2 C1 36.5(5)
C22 Ce1 C2 C1 -54.8(5)
C21 Ce1 C2 C1 -111.9(6)
C3 Ce1 C2 C1 -114.6(5)
C18 Ce1 C2 C1 -9.8(4)
C4 Ce1 C2 C1 -78.0(4)
O1 Ce1 C2 C3 -109.0(3)
C1 Ce1 C2 C3 114.6(5)
C5 Ce1 C2 C3 76.8(3)
C20 Ce1 C2 C3 -142.8(6)
C19 Ce1 C2 C3 151.2(3)
C22 Ce1 C2 C3 59.8(5)
C21 Ce1 C2 C3 2.7(7)
C18 Ce1 C2 C3 104.9(3)
C4 Ce1 C2 C3 36.6(3)
C1 C2 C3 C4 0.3(7)
Ce1 C2 C3 C4 -69.4(4)
C1 C2 C3 C10 -176.8(5)
Ce1 C2 C3 C10 113.5(5)
C1 C2 C3 Ce1 69.7(4)
O1 Ce1 C3 C2 69.5(3)
C1 Ce1 C3 C2 -36.4(3)
C5 Ce1 C3 C2 -75.9(3)
C20 Ce1 C3 C2 156.1(4)
C19 Ce1 C3 C2 -90.9(6)
C22 Ce1 C3 C2 -142.4(3)
C21 Ce1 C3 C2 -178.9(3)
C18 Ce1 C3 C2 -108.5(3)
C4 Ce1 C3 C2 -113.2(5)
O1 Ce1 C3 C4 -177.3(3)
C1 Ce1 C3 C4 76.8(3)
C2 Ce1 C3 C4 113.2(5)
C5 Ce1 C3 C4 37.3(3)
C20 Ce1 C3 C4 -90.6(5)
C19 Ce1 C3 C4 22.4(7)
C22 Ce1 C3 C4 -29.1(4)
C21 Ce1 C3 C4 -65.6(4)
C18 Ce1 C3 C4 4.7(4)
O1 Ce1 C3 C10 -45.8(4)
C1 Ce1 C3 C10 -151.7(5)
C2 Ce1 C3 C10 -115.3(6)
C5 Ce1 C3 C10 168.8(5)
C20 Ce1 C3 C10 40.8(7)
C19 Ce1 C3 C10 153.8(4)
C22 Ce1 C3 C10 102.3(4)
C21 Ce1 C3 C10 65.8(5)
C18 Ce1 C3 C10 136.2(4)
C4 Ce1 C3 C10 131.5(6)
C2 C3 C4 C5 0.4(7)
C10 C3 C4 C5 177.1(6)
Ce1 C3 C4 C5 -65.3(4)
C2 C3 C4 C14 -166.1(6)
C10 C3 C4 C14 10.6(11)
Ce1 C3 C4 C14 128.2(7)
C2 C3 C4 Ce1 65.8(4)
C10 C3 C4 Ce1 -117.6(6)
O1 Ce1 C4 C3 3.2(4)
C1 Ce1 C4 C3 -77.1(3)
C2 Ce1 C4 C3 -37.3(3)
C5 Ce1 C4 C3 -113.6(5)
C20 Ce1 C4 C3 142.4(3)
C19 Ce1 C4 C3 -171.7(2)
C22 Ce1 C4 C3 156.1(3)
C21 Ce1 C4 C3 131.8(3)
C18 Ce1 C4 C3 -176.6(3)
O1 Ce1 C4 C5 116.8(4)
C1 Ce1 C4 C5 36.5(3)
C2 Ce1 C4 C5 76.3(4)
C20 Ce1 C4 C5 -104.0(4)
C19 Ce1 C4 C5 -58.1(4)
C22 Ce1 C4 C5 -90.3(4)
C21 Ce1 C4 C5 -114.6(4)
C3 Ce1 C4 C5 113.6(5)
C18 Ce1 C4 C5 -63.0(4)
O1 Ce1 C4 C14 -131.7(4)
C1 Ce1 C4 C14 148.1(6)
C2 Ce1 C4 C14 -172.2(6)
C5 Ce1 C4 C14 111.6(6)
C20 Ce1 C4 C14 7.6(6)
C19 Ce1 C4 C14 53.5(5)
C22 Ce1 C4 C14 21.2(5)
C21 Ce1 C4 C14 -3.1(5)
C3 Ce1 C4 C14 -134.8(6)
C18 Ce1 C4 C14 48.5(5)
C2 C1 C5 C4 1.2(7)
C6 C1 C5 C4 179.4(5)
Ce1 C1 C5 C4 71.3(4)
C2 C1 C5 Ce1 -70.1(4)
C6 C1 C5 Ce1 108.1(6)
C3 C4 C5 C1 -1.0(7)
C14 C4 C5 C1 168.1(5)
Ce1 C4 C5 C1 -68.0(4)
C3 C4 C5 Ce1 67.0(4)
C14 C4 C5 Ce1 -123.9(5)
O1 Ce1 C5 C1 30.5(4)
C2 Ce1 C5 C1 38.0(3)
C20 Ce1 C5 C1 -128.3(4)
C19 Ce1 C5 C1 -106.6(3)
C22 Ce1 C5 C1 -151.9(3)
C21 Ce1 C5 C1 -162.9(3)
C3 Ce1 C5 C1 77.7(4)
C18 Ce1 C5 C1 -123.8(3)
C4 Ce1 C5 C1 114.1(5)
O1 Ce1 C5 C4 -83.6(4)
C1 Ce1 C5 C4 -114.1(5)
C2 Ce1 C5 C4 -76.1(4)
C20 Ce1 C5 C4 117.6(4)
C19 Ce1 C5 C4 139.4(3)
C22 Ce1 C5 C4 94.1(4)
C21 Ce1 C5 C4 83.0(4)
C3 Ce1 C5 C4 -36.3(3)
C18 Ce1 C5 C4 122.2(4)
C2 C1 C6 C9 -161.2(6)
C5 C1 C6 C9 21.0(9)
Ce1 C1 C6 C9 111.0(5)
C2 C1 C6 C7 -38.8(8)
C5 C1 C6 C7 143.3(6)
Ce1 C1 C6 C7 -126.6(5)
C2 C1 C6 C8 79.4(8)
C5 C1 C6 C8 -98.5(7)
Ce1 C1 C6 C8 -8.4(6)
C2 C3 C10 C12 120.2(6)
C4 C3 C10 C12 -56.2(9)
Ce1 C3 C10 C12 -155.1(4)
C2 C3 C10 C11 -115.1(6)
C4 C3 C10 C11 68.6(8)
Ce1 C3 C10 C11 -30.3(6)
C2 C3 C10 C13 1.1(8)
C4 C3 C10 C13 -175.2(6)
Ce1 C3 C10 C13 85.8(5)
C3 C4 C14 C16 -165.5(7)
C5 C4 C14 C16 29.2(8)
Ce1 C4 C14 C16 -58.9(6)
C3 C4 C14 C17 -45.0(9)
C5 C4 C14 C17 149.7(5)
Ce1 C4 C14 C17 61.7(7)
C3 C4 C14 C15 77.0(8)
C5 C4 C14 C15 -88.3(7)
Ce1 C4 C14 C15 -176.4(4)
O1 Ce1 C18 C22 107.0(3)
C1 Ce1 C18 C22 -124.7(3)
C2 Ce1 C18 C22 -119.7(3)
C5 Ce1 C18 C22 -99.3(3)
C20 Ce1 C18 C22 77.0(3)
C19 Ce1 C18 C22 113.8(3)
C21 Ce1 C18 C22 36.9(3)
C3 Ce1 C18 C22 -75.6(3)
C4 Ce1 C18 C22 -73.2(3)
O1 Ce1 C18 C19 -6.75(15)
C1 Ce1 C18 C19 121.49(13)
C2 Ce1 C18 C19 126.5(2)
C5 Ce1 C18 C19 146.97(11)
C20 Ce1 C18 C19 -36.81(19)
C22 Ce1 C18 C19 -113.8(3)
C21 Ce1 C18 C19 -76.86(19)
C3 Ce1 C18 C19 170.64(18)
C4 Ce1 C18 C19 173.02(12)
O1 Ce1 C18 C23 -128.0(5)
C1 Ce1 C18 C23 0.3(5)
C2 Ce1 C18 C23 5.3(6)
C5 Ce1 C18 C23 25.8(5)
C20 Ce1 C18 C23 -158.0(5)
C19 Ce1 C18 C23 -121.2(5)
C22 Ce1 C18 C23 125.0(6)
C21 Ce1 C18 C23 161.9(5)
C3 Ce1 C18 C23 49.4(5)
C4 Ce1 C18 C23 51.8(5)
C22 C18 C19 C20 0.9(4)
C23 C18 C19 C20 -157.5(5)
Ce1 C18 C19 C20 68.8(3)
C22 C18 C19 Ce1 -68.0(3)
C23 C18 C19 Ce1 133.7(4)
O1 Ce1 C19 C18 174.77(12)
C1 Ce1 C19 C18 -71.23(15)
C2 Ce1 C19 C18 -91.3(3)
C5 Ce1 C19 C18 -37.81(13)
C20 Ce1 C19 C18 114.2(3)
C22 Ce1 C19 C18 36.23(18)
C21 Ce1 C19 C18 76.47(18)
C3 Ce1 C19 C18 -25.3(5)
C4 Ce1 C19 C18 -9.74(17)
O1 Ce1 C19 C20 60.5(3)
C1 Ce1 C19 C20 174.5(3)
C2 Ce1 C19 C20 154.5(3)
C5 Ce1 C19 C20 -152.1(3)
C22 Ce1 C19 C20 -78.0(3)
C21 Ce1 C19 C20 -37.8(3)
C3 Ce1 C19 C20 -139.6(5)
C18 Ce1 C19 C20 -114.2(3)
C4 Ce1 C19 C20 -124.0(3)
C18 C19 C20 C21 0.0(5)
Ce1 C19 C20 C21 70.3(4)
C18 C19 C20 C27 169.0(4)
Ce1 C19 C20 C27 -120.8(5)
C18 C19 C20 Ce1 -70.27(15)
O1 Ce1 C20 C19 -121.5(3)
C1 Ce1 C20 C19 -9.6(5)
C2 Ce1 C20 C19 -88.1(7)
C5 Ce1 C20 C19 42.2(4)
C22 Ce1 C20 C19 74.4(3)
C21 Ce1 C20 C19 112.2(5)
C3 Ce1 C20 C19 151.0(4)
C18 Ce1 C20 C19 36.13(17)
C4 Ce1 C20 C19 92.7(4)
O1 Ce1 C20 C21 126.3(3)
C1 Ce1 C20 C21 -121.8(4)
C2 Ce1 C20 C21 159.7(6)
C5 Ce1 C20 C21 -70.0(4)
C19 Ce1 C20 C21 -112.2(5)
C22 Ce1 C20 C21 -37.8(3)
C3 Ce1 C20 C21 38.7(6)
C18 Ce1 C20 C21 -76.1(3)
C4 Ce1 C20 C21 -19.5(5)
O1 Ce1 C20 C27 -7.9(5)
C1 Ce1 C20 C27 104.0(5)
C2 Ce1 C20 C27 25.5(10)
C5 Ce1 C20 C27 155.8(4)
C19 Ce1 C20 C27 113.6(6)
C22 Ce1 C20 C27 -172.0(6)
C21 Ce1 C20 C27 -134.2(6)
C3 Ce1 C20 C27 -95.4(6)
C18 Ce1 C20 C27 149.7(5)
C4 Ce1 C20 C27 -153.7(4)
C19 C20 C21 C22 -0.8(7)
C27 C20 C21 C22 -167.1(7)
Ce1 C20 C21 C22 69.1(4)
C19 C20 C21 C31 175.7(6)
C27 C20 C21 C31 9.4(13)
Ce1 C20 C21 C31 -114.3(7)
C19 C20 C21 Ce1 -70.0(4)
C27 C20 C21 Ce1 123.7(7)
O1 Ce1 C21 C20 -56.1(3)
C1 Ce1 C21 C20 116.4(4)
C2 Ce1 C21 C20 -164.6(5)
C5 Ce1 C21 C20 134.5(3)
C19 Ce1 C21 C20 37.5(3)
C22 Ce1 C21 C20 111.8(5)
C3 Ce1 C21 C20 -162.8(3)
C18 Ce1 C21 C20 76.5(3)
C4 Ce1 C21 C20 167.8(3)
O1 Ce1 C21 C22 -168.0(3)
C1 Ce1 C21 C22 4.6(6)
C2 Ce1 C21 C22 83.6(6)
C5 Ce1 C21 C22 22.7(4)
C20 Ce1 C21 C22 -111.8(5)
C19 Ce1 C21 C22 -74.4(4)
C3 Ce1 C21 C22 85.4(4)
C18 Ce1 C21 C22 -35.3(3)
C4 Ce1 C21 C22 55.9(4)
O1 Ce1 C21 C31 74.4(5)
C1 Ce1 C21 C31 -113.0(5)
C2 Ce1 C21 C31 -34.1(8)
C5 Ce1 C21 C31 -95.0(5)
C20 Ce1 C21 C31 130.5(6)
C19 Ce1 C21 C31 168.0(5)
C22 Ce1 C21 C31 -117.6(6)
C3 Ce1 C21 C31 -32.3(5)
C18 Ce1 C21 C31 -153.0(5)
C4 Ce1 C21 C31 -61.7(5)
C19 C18 C22 C21 -1.4(5)
C23 C18 C22 C21 156.4(5)
Ce1 C18 C22 C21 -68.9(4)
C19 C18 C22 Ce1 67.46(14)
C23 C18 C22 Ce1 -134.8(5)
C20 C21 C22 C18 1.4(7)
C31 C21 C22 C18 -175.7(5)
Ce1 C21 C22 C18 69.9(4)
C20 C21 C22 Ce1 -68.5(4)
C31 C21 C22 Ce1 114.4(6)
O1 Ce1 C22 C18 -98.8(3)
C1 Ce1 C22 C18 67.7(4)
C2 Ce1 C22 C18 96.2(4)
C5 Ce1 C22 C18 83.7(3)
C20 Ce1 C22 C18 -76.9(3)
C19 Ce1 C22 C18 -36.9(2)
C21 Ce1 C22 C18 -114.8(5)
C3 Ce1 C22 C18 127.1(3)
C4 Ce1 C22 C18 113.4(3)
O1 Ce1 C22 C21 16.0(5)
C1 Ce1 C22 C21 -177.5(3)
C2 Ce1 C22 C21 -149.0(3)
C5 Ce1 C22 C21 -161.5(4)
C20 Ce1 C22 C21 37.9(3)
C19 Ce1 C22 C21 77.9(4)
C3 Ce1 C22 C21 -118.1(3)
C18 Ce1 C22 C21 114.8(5)
C4 Ce1 C22 C21 -131.8(4)
C22 C18 C23 C26 166.7(6)
C19 C18 C23 C26 -38.8(7)
Ce1 C18 C23 C26 62.1(7)
C22 C18 C23 C25 42.2(8)
C19 C18 C23 C25 -163.3(4)
Ce1 C18 C23 C25 -62.4(7)
C22 C18 C23 C24 -75.7(7)
C19 C18 C23 C24 78.8(5)
Ce1 C18 C23 C24 179.7(4)
C19 C20 C27 C29 152.7(6)
C21 C20 C27 C29 -42.0(10)
Ce1 C20 C27 C29 62.1(7)
C19 C20 C27 C30 -84.1(7)
C21 C20 C27 C30 81.1(9)
Ce1 C20 C27 C30 -174.8(4)
C19 C20 C27 C28 33.3(8)
C21 C20 C27 C28 -161.4(7)
Ce1 C20 C27 C28 -57.3(7)
C20 C21 C31 C34 -55.3(9)
C22 C21 C31 C34 120.8(6)
Ce1 C21 C31 C34 -149.9(4)
C20 C21 C31 C32 69.6(10)
C22 C21 C31 C32 -114.2(7)
Ce1 C21 C31 C32 -25.0(7)
C20 C21 C31 C33 -172.3(7)
C22 C21 C31 C33 3.8(9)
Ce1 C21 C31 C33 93.1(6)
O2 Ce2 C35 C39 -0.5(4)
C52 Ce2 C35 C39 122.2(4)
C56 Ce2 C35 C39 126.9(4)
C53 Ce2 C35 C39 148.1(4)
C38 Ce2 C35 C39 -36.3(4)
C37 Ce2 C35 C39 -76.3(4)
C55 Ce2 C35 C39 171.3(4)
C54 Ce2 C35 C39 173.7(4)
C36 Ce2 C35 C39 -113.0(3)
O2 Ce2 C35 C36 112.51(19)
C52 Ce2 C35 C36 -124.86(10)
C56 Ce2 C35 C36 -120.1(2)
C53 Ce2 C35 C36 -98.97(10)
C38 Ce2 C35 C36 76.6(2)
C39 Ce2 C35 C36 113.0(3)
C37 Ce2 C35 C36 36.7(2)
C55 Ce2 C35 C36 -75.8(2)
C54 Ce2 C35 C36 -73.30(15)
O2 Ce2 C35 C40 -124.3(5)
C52 Ce2 C35 C40 -1.6(5)
C56 Ce2 C35 C40 3.1(6)
C53 Ce2 C35 C40 24.2(5)
C38 Ce2 C35 C40 -160.2(5)
C39 Ce2 C35 C40 -123.8(6)
C37 Ce2 C35 C40 159.9(5)
C55 Ce2 C35 C40 47.4(5)
C54 Ce2 C35 C40 49.9(5)
C36 Ce2 C35 C40 123.2(5)
C39 C35 C36 C37 -0.8(4)
C40 C35 C36 C37 161.8(6)
Ce2 C35 C36 C37 -67.2(3)
C39 C35 C36 Ce2 66.4(3)
C40 C35 C36 Ce2 -131.1(4)
O2 Ce2 C36 C35 -93.7(2)
C52 Ce2 C36 C35 67.44(11)
C56 Ce2 C36 C35 96.0(2)
C53 Ce2 C36 C35 83.74(9)
C38 Ce2 C36 C35 -76.81(19)
C39 Ce2 C36 C35 -36.7(2)
C37 Ce2 C36 C35 -114.4(3)
C55 Ce2 C36 C35 127.24(17)
C54 Ce2 C36 C35 113.26(14)
O2 Ce2 C36 C37 20.7(4)
C52 Ce2 C36 C37 -178.1(3)
C56 Ce2 C36 C37 -149.6(3)
C53 Ce2 C36 C37 -161.8(3)
C38 Ce2 C36 C37 37.6(3)
C39 Ce2 C36 C37 77.7(3)
C55 Ce2 C36 C37 -118.3(3)
C54 Ce2 C36 C37 -132.3(3)
C35 Ce2 C36 C37 114.4(3)
C35 C36 C37 C38 0.0(6)
Ce2 C36 C37 C38 -69.0(5)
C35 C36 C37 C44 179.5(5)
Ce2 C36 C37 C44 110.5(6)
C35 C36 C37 Ce2 68.98(15)
O2 Ce2 C37 C38 -52.2(4)
C52 Ce2 C37 C38 115.8(4)
C56 Ce2 C37 C38 -165.7(5)
C53 Ce2 C37 C38 134.6(3)
C39 Ce2 C37 C38 38.2(3)
C55 Ce2 C37 C38 -162.6(3)
C54 Ce2 C37 C38 167.6(3)
C36 Ce2 C37 C38 112.5(4)
C35 Ce2 C37 C38 76.6(3)
O2 Ce2 C37 C36 -164.7(3)
C52 Ce2 C37 C36 3.3(5)
C56 Ce2 C37 C36 81.8(7)
C53 Ce2 C37 C36 22.1(4)
C38 Ce2 C37 C36 -112.5(4)
C39 Ce2 C37 C36 -74.3(3)
C55 Ce2 C37 C36 84.9(4)
C54 Ce2 C37 C36 55.1(3)
C35 Ce2 C37 C36 -35.92(17)
O2 Ce2 C37 C44 77.7(5)
C52 Ce2 C37 C44 -114.2(5)
C56 Ce2 C37 C44 -35.7(9)
C53 Ce2 C37 C44 -95.5(5)
C38 Ce2 C37 C44 130.0(6)
C39 Ce2 C37 C44 168.2(6)
C55 Ce2 C37 C44 -32.6(6)
C54 Ce2 C37 C44 -62.4(5)
C36 Ce2 C37 C44 -117.5(6)
C35 Ce2 C37 C44 -153.4(6)
C36 C37 C38 C39 0.8(7)
C44 C37 C38 C39 -178.6(8)
Ce2 C37 C38 C39 -70.2(5)
C36 C37 C38 C48 -166.5(7)
C44 C37 C38 C48 14.1(13)
Ce2 C37 C38 C48 122.5(8)
C36 C37 C38 Ce2 71.0(4)
C44 C37 C38 Ce2 -108.4(8)
O2 Ce2 C38 C39 -118.3(4)
C52 Ce2 C38 C39 -9.6(6)
C56 Ce2 C38 C39 -87.9(8)
C53 Ce2 C38 C39 41.9(5)
C37 Ce2 C38 C39 110.8(5)
C55 Ce2 C38 C39 149.8(6)
C54 Ce2 C38 C39 91.2(5)
C36 Ce2 C38 C39 73.6(4)
C35 Ce2 C38 C39 34.9(3)
O2 Ce2 C38 C37 130.9(3)
C52 Ce2 C38 C37 -120.4(4)
C56 Ce2 C38 C37 161.3(7)
C53 Ce2 C38 C37 -68.9(4)
C39 Ce2 C38 C37 -110.8(5)
C55 Ce2 C38 C37 39.0(7)
C54 Ce2 C38 C37 -19.6(5)
C36 Ce2 C38 C37 -37.2(3)
C35 Ce2 C38 C37 -75.9(3)
O2 Ce2 C38 C48 -3.9(5)
C52 Ce2 C38 C48 104.8(5)
C56 Ce2 C38 C48 26.5(11)
C53 Ce2 C38 C48 156.3(4)
C39 Ce2 C38 C48 114.4(7)
C37 Ce2 C38 C48 -134.8(7)
C55 Ce2 C38 C48 -95.8(8)
C54 Ce2 C38 C48 -154.4(5)
C36 Ce2 C38 C48 -172.0(6)
C35 Ce2 C38 C48 149.3(6)
C36 C35 C39 C38 1.4(6)
C40 C35 C39 C38 -160.7(6)
Ce2 C35 C39 C38 69.6(5)
C36 C35 C39 Ce2 -68.20(16)
C40 C35 C39 Ce2 129.7(5)
C37 C38 C39 C35 -1.4(8)
C48 C38 C39 C35 168.4(5)
Ce2 C38 C39 C35 -72.1(5)
C37 C38 C39 Ce2 70.8(5)
C48 C38 C39 Ce2 -119.5(6)
O2 Ce2 C39 C35 179.6(3)
C52 Ce2 C39 C35 -69.9(4)
C56 Ce2 C39 C35 -89.7(5)
C53 Ce2 C39 C35 -36.3(4)
C38 Ce2 C39 C35 115.7(6)
C37 Ce2 C39 C35 77.3(4)
C55 Ce2 C39 C35 -23.0(10)
C54 Ce2 C39 C35 -8.6(5)
C36 Ce2 C39 C35 37.2(2)
O2 Ce2 C39 C38 64.0(4)
C52 Ce2 C39 C38 174.4(4)
C56 Ce2 C39 C38 154.6(4)
C53 Ce2 C39 C38 -152.0(4)
C37 Ce2 C39 C38 -38.4(4)
C55 Ce2 C39 C38 -138.7(7)
C54 Ce2 C39 C38 -124.3(4)
C36 Ce2 C39 C38 -78.5(4)
C35 Ce2 C39 C38 -115.7(6)
C39 C35 C40 C41 -154.0(7)
C36 C35 C40 C41 46.9(8)
Ce2 C35 C40 C41 -54.5(8)
C39 C35 C40 C42 81.5(9)
C36 C35 C40 C42 -77.6(8)
Ce2 C35 C40 C42 -179.1(6)
C39 C35 C40 C43 -32.6(9)
C36 C35 C40 C43 168.3(5)
Ce2 C35 C40 C43 66.8(8)
C38 C37 C44 C46 -173.5(8)
C36 C37 C44 C46 7.2(10)
Ce2 C37 C44 C46 96.1(7)
C38 C37 C44 C47 68.0(10)
C36 C37 C44 C47 -111.4(8)
Ce2 C37 C44 C47 -22.5(8)
C38 C37 C44 C45 -55.8(11)
C36 C37 C44 C45 124.8(7)
Ce2 C37 C44 C45 -146.3(5)
C39 C38 C48 C49 -88.2(9)
C37 C38 C48 C49 77.9(10)
Ce2 C38 C48 C49 -178.4(5)
C39 C38 C48 C50 148.4(7)
C37 C38 C48 C50 -45.6(11)
Ce2 C38 C48 C50 58.1(8)
C39 C38 C48 C51 29.0(9)
C37 C38 C48 C51 -164.9(7)
Ce2 C38 C48 C51 -61.2(7)
O2 Ce2 C52 C56 -47.6(3)
C53 Ce2 C52 C56 111.6(3)
C38 Ce2 C52 C56 -153.1(4)
C39 Ce2 C52 C56 -158.6(3)
C37 Ce2 C52 C56 144.1(4)
C55 Ce2 C52 C56 36.1(3)
C54 Ce2 C52 C56 75.2(4)
C36 Ce2 C52 C56 145.9(3)
C35 Ce2 C52 C56 173.6(3)
O2 Ce2 C52 C53 -159.22(13)
C56 Ce2 C52 C53 -111.6(3)
C38 Ce2 C52 C53 95.2(3)
C39 Ce2 C52 C53 89.79(18)
C37 Ce2 C52 C53 32.4(3)
C55 Ce2 C52 C53 -75.5(2)
C54 Ce2 C52 C53 -36.5(2)
C36 Ce2 C52 C53 34.31(10)
C35 Ce2 C52 C53 61.98(9)
O2 Ce2 C52 C57 75.6(4)
C56 Ce2 C52 C57 123.2(5)
C53 Ce2 C52 C57 -125.2(4)
C38 Ce2 C52 C57 -29.9(6)
C39 Ce2 C52 C57 -35.4(4)
C37 Ce2 C52 C57 -92.8(5)
C55 Ce2 C52 C57 159.3(5)
C54 Ce2 C52 C57 -161.6(5)
C36 Ce2 C52 C57 -90.9(4)
C35 Ce2 C52 C57 -63.2(4)
C56 C52 C53 C54 0.3(4)
C57 C52 C53 C54 -176.0(6)
Ce2 C52 C53 C54 70.5(3)
C56 C52 C53 Ce2 -70.2(3)
C57 C52 C53 Ce2 113.6(4)
O2 Ce2 C53 C52 26.25(16)
C56 Ce2 C53 C52 38.1(2)
C38 Ce2 C53 C52 -128.3(3)
C39 Ce2 C53 C52 -106.95(17)
C37 Ce2 C53 C52 -162.01(17)
C55 Ce2 C53 C52 77.7(2)
C54 Ce2 C53 C52 114.1(4)
C36 Ce2 C53 C52 -151.44(9)
C35 Ce2 C53 C52 -123.14(9)
O2 Ce2 C53 C54 -87.8(4)
C52 Ce2 C53 C54 -114.1(4)
C56 Ce2 C53 C54 -76.0(4)
C38 Ce2 C53 C54 117.6(4)
C39 Ce2 C53 C54 139.0(4)
C37 Ce2 C53 C54 83.9(4)
C55 Ce2 C53 C54 -36.4(4)
C36 Ce2 C53 C54 94.5(4)
C35 Ce2 C53 C54 122.8(4)
C52 C53 C54 C55 0.6(6)
Ce2 C53 C54 C55 67.9(5)
C52 C53 C54 C61 165.3(6)
Ce2 C53 C54 C61 -127.5(7)
C52 C53 C54 Ce2 -67.24(16)
O2 Ce2 C54 C53 112.6(4)
C52 Ce2 C54 C53 36.9(2)
C56 Ce2 C54 C53 77.0(4)
C38 Ce2 C54 C53 -102.8(4)
C39 Ce2 C54 C53 -58.0(5)
C37 Ce2 C54 C53 -113.4(4)
C55 Ce2 C54 C53 114.3(6)
C36 Ce2 C54 C53 -89.7(4)
C35 Ce2 C54 C53 -62.2(4)
O2 Ce2 C54 C55 -1.8(5)
C52 Ce2 C54 C55 -77.5(4)
C56 Ce2 C54 C55 -37.4(4)
C53 Ce2 C54 C55 -114.3(6)
C38 Ce2 C54 C55 142.9(4)
C39 Ce2 C54 C55 -172.3(4)
C37 Ce2 C54 C55 132.3(4)
C36 Ce2 C54 C55 156.0(4)
C35 Ce2 C54 C55 -176.6(4)
O2 Ce2 C54 C61 -135.2(6)
C52 Ce2 C54 C61 149.1(7)
C56 Ce2 C54 C61 -170.8(7)
C53 Ce2 C54 C61 112.2(8)
C38 Ce2 C54 C61 9.5(8)
C39 Ce2 C54 C61 54.3(7)
C37 Ce2 C54 C61 -1.1(7)
C55 Ce2 C54 C61 -133.4(8)
C36 Ce2 C54 C61 22.6(6)
C35 Ce2 C54 C61 50.0(7)
C53 C54 C55 C56 -1.3(7)
C61 C54 C55 C56 -162.9(8)
Ce2 C54 C55 C56 64.9(5)
C53 C54 C55 C65 176.0(7)
C61 C54 C55 C65 14.4(14)
Ce2 C54 C55 C65 -117.8(8)
C53 C54 C55 Ce2 -66.2(4)
C61 C54 C55 Ce2 132.2(9)
O2 Ce2 C55 C56 65.6(4)
C52 Ce2 C55 C56 -36.6(3)
C53 Ce2 C55 C56 -76.3(4)
C38 Ce2 C55 C56 156.7(5)
C39 Ce2 C55 C56 -92.2(8)
C37 Ce2 C55 C56 -178.1(3)
C54 Ce2 C55 C56 -112.8(6)
C36 Ce2 C55 C56 -142.2(4)
C35 Ce2 C55 C56 -108.0(4)
O2 Ce2 C55 C54 178.5(4)
C52 Ce2 C55 C54 76.2(4)
C56 Ce2 C55 C54 112.8(6)
C53 Ce2 C55 C54 36.5(4)
C38 Ce2 C55 C54 -90.4(7)
C39 Ce2 C55 C54 20.6(10)
C37 Ce2 C55 C54 -65.3(5)
C36 Ce2 C55 C54 -29.3(5)
C35 Ce2 C55 C54 4.8(5)
O2 Ce2 C55 C65 -47.8(5)
C52 Ce2 C55 C65 -150.0(6)
C56 Ce2 C55 C65 -113.4(7)
C53 Ce2 C55 C65 170.3(6)
C38 Ce2 C55 C65 43.3(9)
C39 Ce2 C55 C65 154.4(7)
C37 Ce2 C55 C65 68.4(6)
C54 Ce2 C55 C65 133.8(7)
C36 Ce2 C55 C65 104.4(5)
C35 Ce2 C55 C65 138.6(5)
C53 C52 C56 C55 -1.1(6)
C57 C52 C56 C55 175.2(6)
Ce2 C52 C56 C55 -72.7(5)
C53 C52 C56 Ce2 71.52(14)
C57 C52 C56 Ce2 -112.2(5)
C54 C55 C56 C52 1.5(7)
C65 C55 C56 C52 -176.3(5)
Ce2 C55 C56 C52 69.5(4)
C54 C55 C56 Ce2 -68.0(5)
C65 C55 C56 Ce2 114.2(6)
O2 Ce2 C56 C52 132.6(3)
C53 Ce2 C56 C52 -37.9(2)
C38 Ce2 C56 C52 101.8(8)
C39 Ce2 C56 C52 35.8(5)
C37 Ce2 C56 C52 -110.2(6)
C55 Ce2 C56 C52 -114.7(5)
C54 Ce2 C56 C52 -77.6(3)
C36 Ce2 C56 C52 -54.4(4)
C35 Ce2 C56 C52 -9.1(4)
O2 Ce2 C56 C55 -112.6(4)
C52 Ce2 C56 C55 114.7(5)
C53 Ce2 C56 C55 76.8(4)
C38 Ce2 C56 C55 -143.5(7)
C39 Ce2 C56 C55 150.5(4)
C37 Ce2 C56 C55 4.5(8)
C54 Ce2 C56 C55 37.2(4)
C36 Ce2 C56 C55 60.4(5)
C35 Ce2 C56 C55 105.6(4)
C56 C52 C57 C60 69.6(8)
C53 C52 C57 C60 -114.9(5)
Ce2 C52 C57 C60 -21.1(7)
C56 C52 C57 C58 -50.5(8)
C53 C52 C57 C58 125.1(5)
Ce2 C52 C57 C58 -141.1(5)
C56 C52 C57 C59 -169.2(6)
C53 C52 C57 C59 6.4(7)
Ce2 C52 C57 C59 100.2(5)
C53 C54 C61 C62 -80.2(9)
C55 C54 C61 C62 80.0(11)
Ce2 C54 C61 C62 -171.0(6)
C53 C54 C61 C64 37.4(11)
C55 C54 C61 C64 -162.4(8)
Ce2 C54 C61 C64 -53.4(10)
C53 C54 C61 C63 156.7(8)
C55 C54 C61 C63 -43.1(13)
Ce2 C54 C61 C63 65.9(10)
C56 C55 C65 C66 -119.8(8)
C54 C55 C65 C66 63.2(11)
Ce2 C55 C65 C66 -36.1(8)
C56 C55 C65 C68 -0.6(9)
C54 C55 C65 C68 -177.6(8)
Ce2 C55 C65 C68 83.1(7)
C56 C55 C65 C67 117.5(7)
C54 C55 C65 C67 -59.5(11)
Ce2 C55 C65 C67 -158.9(5)
Ce1 O1 C69 C70 -174.6(8)
O1 C69 C70 O2 7.9(15)
Ce2 O2 C70 C69 -166.7(9)
